data_2013675
loop_
_publ_author_name
'Vasiliev, Alexander D.'
'Astachov, Alexander M.'
'Molokeev, Maxim S.'
'Kruglyakova, Ludmila A.'
'Stepanov, Rudolf S.'

_publ_section_title
;
 1,2-Dinitroguanidine
;
_journal_issue 10
_journal_name_full 'Acta Crystallographica Section C'
_journal_page_first o550
_journal_page_last o552
_journal_paper_doi 10.1107/S0108270103017098
_journal_volume 59
_journal_year 2003
_chemical_formula_iupac 'C H3 N5 O4'
_chemical_formula_moiety 'C H3 N5 O4'
_chemical_formula_sum 'C H3 N5 O4'
_chemical_formula_weight 149.08
_chemical_name_systematic
;
1,2-Dinitroguanidine
;
_space_group_IT_number 19
_symmetry_cell_setting orthorhombic
_symmetry_space_group_name_Hall 'P 2ac 2ab'
_symmetry_space_group_name_H-M 'P 21 21 21'
_atom_sites_solution_hydrogens difmap
_atom_sites_solution_primary direct
_atom_sites_solution_secondary difmap
_cell_angle_alpha 90
_cell_angle_beta 90
_cell_angle_gamma 90
_cell_formula_units_Z 4
_cell_length_a 9.6465(6)
_cell_length_b 10.7694(7)
_cell_length_c 5.0583(3)
_cell_measurement_reflns_used 24
_cell_measurement_temperature 293(2)
_cell_measurement_theta_max 25
_cell_measurement_theta_min 22
_cell_volume 525.49(6)
_computing_cell_refinement 'KM-4 Software'
_computing_data_collection 'KM-4 Software (Kuma, 1991)'
_computing_data_reduction 'DATARED in KM-4 Software'
_computing_molecular_graphics 'SHELXTL (Sheldrick, 1995)'
_computing_publication_material SHELXL97
_computing_structure_refinement 'SHELXL97 (Sheldrick, 1997)'
_computing_structure_solution 'SHELXS97 (Sheldrick, 1997)'
_diffrn_ambient_temperature 293(2)
_diffrn_measured_fraction_theta_full 1.000
_diffrn_measured_fraction_theta_max 1.000
_diffrn_measurement_device_type 'Kuma KM-4'
_diffrn_measurement_method \q/2\q
_diffrn_radiation_monochromator graphite
_diffrn_radiation_source 'fine-focus sealed tube'
_diffrn_radiation_type 'Cu K\a'
_diffrn_radiation_wavelength 1.5406
_diffrn_reflns_av_R_equivalents 0.000
_diffrn_reflns_av_sigmaI/netI 0.012
_diffrn_reflns_limit_h_max 12
_diffrn_reflns_limit_h_min 0
_diffrn_reflns_limit_k_max 13
_diffrn_reflns_limit_k_min 0
_diffrn_reflns_limit_l_max 6
_diffrn_reflns_limit_l_min 0
_diffrn_reflns_number 702
_diffrn_reflns_theta_full 79.93
_diffrn_reflns_theta_max 79.93
_diffrn_reflns_theta_min 6.15
_diffrn_standards_decay_% none
_diffrn_standards_interval_count 50
_diffrn_standards_number 2
_exptl_absorpt_coefficient_mu 1.654
_exptl_absorpt_correction_type none
_exptl_crystal_colour colourless
_exptl_crystal_density_diffrn 1.884
_exptl_crystal_density_meas ?
_exptl_crystal_density_method 'not measured'
_exptl_crystal_description block
_exptl_crystal_F_000 304
_exptl_crystal_size_max 0.38
_exptl_crystal_size_mid 0.36
_exptl_crystal_size_min 0.34
_refine_diff_density_max 0.18
_refine_diff_density_min -0.17
_refine_ls_extinction_coef 0.026(2)
_refine_ls_extinction_expression Fc^*^=kFc[1+0.001xFc^2^\l^3^/sin(2\q)]^-1/4^
_refine_ls_extinction_method 'SHELXL97 (Sheldrick, 1997)'
_refine_ls_goodness_of_fit_ref 0.997
_refine_ls_hydrogen_treatment refall
_refine_ls_matrix_type full
_refine_ls_number_parameters 103
_refine_ls_number_reflns 702
_refine_ls_number_restraints 0
_refine_ls_restrained_S_all 0.997
_refine_ls_R_factor_all 0.025
_refine_ls_R_factor_gt 0.024
_refine_ls_shift/su_max 0.002
_refine_ls_shift/su_mean 0.000
_refine_ls_structure_factor_coef Fsqd
_refine_ls_weighting_details 'w = 1/[\s^2^(Fo^2^)+(0.0454P)^2^+0.0728P] where P = (Fo^2^+2Fc^2^)/3'
_refine_ls_weighting_scheme calc
_refine_ls_wR_factor_gt 0.065
_refine_ls_wR_factor_ref 0.066
_reflns_number_gt 672
_reflns_number_total 702
_reflns_threshold_expression I>2\s(I)
_cod_data_source_file sk1658.cif
_cod_data_source_block I
_cod_depositor_comments
;
The following automatic conversions were performed:
'_symmetry_cell_setting' value 'Orthorhombic' changed to 'orthorhombic'
according to '/home/saulius/struct/CIF-dictionaries/cif_core.dic'
dictionary named 'cif_core.dic' version 2.4.1 from 2010-06-29.

Automatic conversion script
Id: cif_fix_enum 1527 2010-12-29 10:47:43Z saulius 

The following automatic conversions were performed:

'_symmetry_cell_setting' value 'Orthorhombic' changed to
'orthorhombic' according to
/home/saulius/struct/CIF-dictionaries/cif_core.dic dictionary named
'cif_core.dic' version 2.4.1 from 2010-06-29.

Automatic conversion script
Id: cif_fix_values 1715 2011-07-08 13:25:40Z adriana 

The following automatic conversions were performed:

'_exptl_crystal_density_meas' value 'not measured' was changed to '?'
- the value is perceived as not measured.

Automatic conversion script
Id: cif_fix_values 3008 2015-01-20 13:52:24Z robertas 
;
_cod_database_code 2013675

loop_
_symmetry_equiv_pos_as_xyz
'x, y, z'
'-x+1/2, -y, z+1/2'
'x+1/2, -y+1/2, -z'
'-x, y+1/2, -z+1/2'

loop_
_atom_site_label
_atom_site_fract_x
_atom_site_fract_y
_atom_site_fract_z
_atom_site_U_iso_or_equiv
_atom_site_adp_type
_atom_site_calc_flag
_atom_site_refinement_flags
_atom_site_occupancy
_atom_site_disorder_assembly
_atom_site_disorder_group
_atom_site_type_symbol
N1 0.49686(13) 0.45377(12) 0.8359(3) 0.0319(3) Uani d . 1 . . N
O1 0.62378(12) 0.46342(13) 0.8205(3) 0.0433(3) Uani d . 1 . . O
O2 0.44102(13) 0.38905(12) 1.0082(3) 0.0428(3) Uani d . 1 . . O
N2 0.40686(13) 0.51317(12) 0.6751(3) 0.0328(3) Uani d . 1 . . N
C 0.45874(15) 0.58503(13) 0.4824(3) 0.0283(3) Uani d . 1 . . C
N3 0.58624(15) 0.60217(15) 0.4057(3) 0.0363(3) Uani d . 1 . . N
H1 0.649(3) 0.562(2) 0.498(6) 0.051(5) Uiso d . 1 . . H
H2 0.605(3) 0.656(2) 0.262(5) 0.051(5) Uiso d . 1 . . H
N4 0.34907(13) 0.64644(14) 0.3658(3) 0.0365(3) Uani d . 1 . . N
H3 0.2632(19) 0.6277(16) 0.418(4) 0.025(4) Uiso d . 1 . . H
N5 0.35413(14) 0.71820(14) 0.1419(3) 0.0367(3) Uani d . 1 . . N
O3 0.46412(13) 0.73377(13) 0.0299(3) 0.0439(3) Uani d . 1 . . O
O4 0.24347(15) 0.76143(17) 0.0771(3) 0.0672(5) Uani d . 1 . . O

loop_
_atom_site_aniso_label
_atom_site_aniso_U_11
_atom_site_aniso_U_22
_atom_site_aniso_U_33
_atom_site_aniso_U_12
_atom_site_aniso_U_13
_atom_site_aniso_U_23
N1 0.0271(6) 0.0336(6) 0.0351(7) 0.0014(5) -0.0032(6) -0.0032(6)
O1 0.0246(5) 0.0540(7) 0.0513(7) 0.0041(5) -0.0062(5) 0.0036(7)
O2 0.0418(7) 0.0471(6) 0.0394(6) -0.0007(5) -0.0025(6) 0.0104(6)
N2 0.0220(5) 0.0384(6) 0.0381(7) 0.0023(5) -0.0008(5) 0.0045(6)
C 0.0231(6) 0.0306(7) 0.0314(7) -0.0012(5) -0.0014(6) -0.0045(6)
N3 0.0214(5) 0.0490(7) 0.0385(7) 0.0002(6) 0.0007(6) 0.0022(7)
N4 0.0211(6) 0.0458(7) 0.0427(8) 0.0006(5) 0.0015(6) 0.0105(7)
N5 0.0304(6) 0.0415(6) 0.0381(7) 0.0009(5) -0.0011(6) 0.0052(6)
O3 0.0343(6) 0.0585(7) 0.0389(7) -0.0022(5) 0.0058(5) 0.0072(6)
O4 0.0382(7) 0.0916(11) 0.0719(12) 0.0181(7) 0.0033(7) 0.0413(10)

loop_
_atom_type_symbol
_atom_type_description
_atom_type_scat_dispersion_real
_atom_type_scat_dispersion_imag
_atom_type_scat_source
C C 0.0181 0.0091 'International Tables Vol C Tables 4.2.6.8 and 6.1.1.4'
N N 0.0311 0.0180 'International Tables Vol C Tables 4.2.6.8 and 6.1.1.4'
O O 0.0492 0.0322 'International Tables Vol C Tables 4.2.6.8 and 6.1.1.4'
H H 0.0000 0.0000 'International Tables Vol C Tables 4.2.6.8 and 6.1.1.4'

loop_
_geom_angle_atom_site_label_1
_geom_angle_atom_site_label_2
_geom_angle_atom_site_label_3
_geom_angle
_geom_angle_publ_flag
O1 N1 O2 121.64(14) yes
O1 N1 N2 124.11(15) yes
O2 N1 N2 114.24(13) yes
C N2 N1 118.10(12) yes
N3 C N2 130.57(14) yes
N3 C N4 121.90(15) yes
N2 C N4 107.52(13) yes
C N3 H1 115.1(16) ?
C N3 H2 119.7(16) ?
H1 N3 H2 125(2) ?
N5 N4 C 126.55(13) yes
N5 N4 H3 113.9(12) ?
C N4 H3 118.4(12) ?
O4 N5 O3 126.27(15) yes
O4 N5 N4 114.14(14) yes
O3 N5 N4 119.59(14) yes

loop_
_geom_bond_atom_site_label_1
_geom_bond_atom_site_label_2
_geom_bond_site_symmetry_2
_geom_bond_distance
_geom_bond_publ_flag
N1 O1 . 1.2312(18) yes
N1 O2 . 1.2391(19) yes
N1 N2 . 1.351(2) yes
N2 C . 1.341(2) yes
C N3 . 1.303(2) yes
C N4 . 1.380(2) yes
N3 H1 . 0.88(3) yes
N3 H2 . 0.94(2) yes
N4 N5 . 1.372(2) yes
N4 H3 . 0.893(19) yes
N5 O4 . 1.2098(19) yes
N5 O3 . 1.2142(18) yes

loop_
_geom_hbond_atom_site_label_D
_geom_hbond_atom_site_label_H
_geom_hbond_atom_site_label_A
_geom_hbond_site_symmetry_A
_geom_hbond_distance_DH
_geom_hbond_distance_HA
_geom_hbond_distance_DA
_geom_hbond_angle_DHA
_geom_hbond_publ_flag
N3 H1 O1 1_555 0.88(3) 1.97(2) 2.601(2) 128.0(10) yes
N3 H1 O1 2_664 0.88(3) 2.38(2) 2.917(2) 120.0(10) yes
N3 H2 O3 1_555 0.94(2) 1.98(2) 2.648(2) 126.0(10) yes
N3 H2 O4 3_565 0.94(2) 2.35(2) 3.228(2) 154.0(10) yes
N4 H3 O2 2_564 0.89(2) 2.03(2) 2.915(2) 171.0(10) yes

loop_
_cod_related_entry_id
_cod_related_entry_database
_cod_related_entry_code
1 ChemSpider 10216019
